data_7131899
loop_
_publ_author_name
'Chiang, Chien-Wei'
'Zhang, Kai-Wen'
'Chen, Jeng-Lung'
'Hsu, Liang-Ching'
'Huang, Wei-Hsiang'
'Chen, Hung-Chi'
'Lin, Ting-Jun'
'Sun, Ci-Yang'
'Li, Yu-Ning'

_publ_section_title
;
 Promotion of S-Nitrosation of Cysteine by Bioinspired {Co(NO)2}10 Complex
;
_journal_name_full 'Chemical Communications'
_journal_paper_doi 10.1039/D3CC02784H
_journal_year 2023
_chemical_formula_moiety 'C27 H33 Co Fe N4 O2'
_chemical_formula_sum 'C27 H33 Co Fe N4 O2'
_chemical_formula_weight 560.35
_space_group_IT_number 2
_space_group_name_Hall '-P 1'
_space_group_name_H-M_alt 'P -1'
_symmetry_cell_setting triclinic
_symmetry_space_group_name_H-M 'P -1'
_atom_sites_solution_hydrogens geom
_atom_sites_solution_primary direct
_atom_sites_solution_secondary difmap
_audit_creation_method SHELXL-97
_audit_update_record
;
2022-08-06 deposited with the CCDC.	2023-07-17 downloaded from the CCDC.
;
_cell_angle_alpha 84.859(3)
_cell_angle_beta 76.424(3)
_cell_angle_gamma 75.669(3)
_cell_formula_units_Z 2
_cell_length_a 10.2255(12)
_cell_length_b 11.5646(13)
_cell_length_c 11.7408(12)
_cell_measurement_reflns_used 9295
_cell_measurement_temperature 200(2)
_cell_measurement_theta_max 25.066
_cell_measurement_theta_min 3.048
_cell_volume 1306.9(3)
_computing_molecular_graphics 'Ortep-3 for Windows (Farrugia, 1997)'
_computing_publication_material 'WinGX publication routines (Farrugia, 2005)'
_computing_structure_refinement 'SHELXL-2014/7 (Sheldrick, 2014)'
_computing_structure_solution 'SHELXL-2014/7 (Sheldrick, 2014)'
_diffrn_ambient_temperature 200(2)
_diffrn_measured_fraction_theta_full 0.982
_diffrn_measured_fraction_theta_max 0.982
_diffrn_measurement_device_type 'D8 Venture'
_diffrn_radiation_monochromator graphite
_diffrn_radiation_source 'fine-focus sealed tube'
_diffrn_radiation_type MoK\a
_diffrn_radiation_wavelength 0.71073
_diffrn_reflns_av_R_equivalents 0.0477
_diffrn_reflns_av_sigmaI/netI 0.0324
_diffrn_reflns_limit_h_max 12
_diffrn_reflns_limit_h_min -12
_diffrn_reflns_limit_k_max 13
_diffrn_reflns_limit_k_min -13
_diffrn_reflns_limit_l_max 13
_diffrn_reflns_limit_l_min -13
_diffrn_reflns_number 27393
_diffrn_reflns_theta_full 25.06
_diffrn_reflns_theta_max 25.06
_diffrn_reflns_theta_min 2.59
_exptl_absorpt_coefficient_mu 1.220
_exptl_absorpt_correction_T_max 0.8477
_exptl_absorpt_correction_T_min 0.5430
_exptl_absorpt_correction_type multi-scan
_exptl_absorpt_process_details SADABS
_exptl_crystal_colour black
_exptl_crystal_density_diffrn 1.424
_exptl_crystal_density_method 'not measured'
_exptl_crystal_description prism
_exptl_crystal_F_000 584
_exptl_crystal_size_max 0.57
_exptl_crystal_size_mid 0.42
_exptl_crystal_size_min 0.14
_refine_diff_density_max 1.459
_refine_diff_density_min -0.680
_refine_diff_density_rms 0.148
_refine_ls_extinction_method none
_refine_ls_goodness_of_fit_ref 1.176
_refine_ls_hydrogen_treatment constr
_refine_ls_matrix_type full
_refine_ls_number_parameters 322
_refine_ls_number_reflns 4549
_refine_ls_number_restraints 0
_refine_ls_restrained_S_all 1.176
_refine_ls_R_factor_all 0.0852
_refine_ls_R_factor_gt 0.0787
_refine_ls_shift/su_max 0.011
_refine_ls_shift/su_mean 0.000
_refine_ls_structure_factor_coef Fsqd
_refine_ls_weighting_details 'calc w=1/[\s^2^(Fo^2^)+(0.0132P)^2^+20.9920P] where P=(Fo^2^+2Fc^2^)/3'
_refine_ls_weighting_scheme calc
_refine_ls_wR_factor_gt 0.2294
_refine_ls_wR_factor_ref 0.2331
_reflns_number_gt 4074
_reflns_number_total 4549
_reflns_threshold_expression >2sigma(I)
_cod_data_source_file d3cc02784h2.cif
_cod_data_source_block d20202a
_cod_database_code 7131899

loop_
_symmetry_equiv_pos_as_xyz
'x, y, z'
'-x, -y, -z'

loop_
_atom_site_label
_atom_site_type_symbol
_atom_site_fract_x
_atom_site_fract_y
_atom_site_fract_z
_atom_site_U_iso_or_equiv
_atom_site_adp_type
_atom_site_occupancy
_atom_site_symmetry_multiplicity
_atom_site_calc_flag
_atom_site_refinement_flags
_atom_site_disorder_assembly
_atom_site_disorder_group
C1 C 0.8396(8) 0.4322(7) 0.2879(7) 0.0246(16) Uani 1 1 d . . .
C2 C 0.8877(9) 0.4333(8) 0.3924(7) 0.0309(18) Uani 1 1 d . . .
H2 H 0.8461 0.4916 0.4565 0.037 Uiso 1 1 calc R . .
C3 C 1.0071(10) 0.3355(8) 0.3886(8) 0.040(2) Uani 1 1 d . . .
H3 H 1.0625 0.3140 0.4504 0.048 Uiso 1 1 calc R . .
C4 C 1.0345(9) 0.2765(8) 0.2832(8) 0.037(2) Uani 1 1 d . . .
H4 H 1.1110 0.2050 0.2578 0.044 Uiso 1 1 calc R . .
C5 C 0.9324(8) 0.3366(7) 0.2189(8) 0.0290(18) Uani 1 1 d . . .
H5 H 0.9257 0.3144 0.1405 0.035 Uiso 1 1 calc R . .
C6 C 1.2163(10) 0.5051(11) 0.2532(10) 0.053(3) Uani 1 1 d . . .
H6 H 1.2728 0.4816 0.3141 0.064 Uiso 1 1 calc R . .
C7 C 1.2349(10) 0.4444(9) 0.1488(9) 0.046(2) Uani 1 1 d . . .
H7 H 1.3072 0.3699 0.1246 0.055 Uiso 1 1 calc R . .
C8 C 1.1374(10) 0.5016(10) 0.0869(9) 0.046(2) Uani 1 1 d . . .
H8 H 1.1278 0.4774 0.0102 0.055 Uiso 1 1 calc R . .
C9 C 1.0525(10) 0.6029(9) 0.1522(12) 0.057(3) Uani 1 1 d . . .
H9 H 0.9726 0.6620 0.1294 0.068 Uiso 1 1 calc R . .
C10 C 1.1036(11) 0.6049(10) 0.2554(12) 0.062(3) Uani 1 1 d . . .
H10 H 1.0650 0.6646 0.3185 0.075 Uiso 1 1 calc R . .
C11 C 0.6640(9) 0.3625(7) 0.1599(7) 0.0285(18) Uani 1 1 d . . .
H11A H 0.5735 0.3482 0.1598 0.043 Uiso 1 1 calc R . .
H11B H 0.7072 0.3059 0.2152 0.043 Uiso 1 1 calc R . .
H11C H 0.7233 0.3517 0.0810 0.043 Uiso 1 1 calc R . .
C12 C 0.6454(8) 0.4893(6) 0.1967(7) 0.0222(16) Uani 1 1 d . . .
C13 C 0.5370(8) 0.5741(7) 0.1597(7) 0.0245(16) Uani 1 1 d . . .
H13 H 0.4831 0.5438 0.1192 0.029 Uiso 1 1 calc R . .
C14 C 0.4993(8) 0.6971(7) 0.1753(6) 0.0248(16) Uani 1 1 d . . .
C15 C 0.3956(10) 0.7681(8) 0.1066(8) 0.039(2) Uani 1 1 d . . .
H15A H 0.3836 0.8536 0.1166 0.058 Uiso 1 1 calc R . .
H15B H 0.3066 0.7463 0.1356 0.058 Uiso 1 1 calc R . .
H15C H 0.4296 0.7503 0.0234 0.058 Uiso 1 1 calc R . .
C16 C 0.5055(8) 0.8781(6) 0.2564(7) 0.0234(16) Uani 1 1 d . . .
C17 C 0.6012(8) 0.9458(7) 0.1954(7) 0.0266(17) Uani 1 1 d . . .
C18 C 0.7363(10) 0.8862(8) 0.1172(8) 0.039(2) Uani 1 1 d . . .
H18 H 0.7652 0.8040 0.1512 0.046 Uiso 1 1 calc R . .
C19 C 0.7205(15) 0.8723(12) -0.0070(10) 0.069(4) Uani 1 1 d . . .
H19A H 0.7006 0.9512 -0.0460 0.103 Uiso 1 1 calc R . .
H19B H 0.6442 0.8337 -0.0030 0.103 Uiso 1 1 calc R . .
H19C H 0.8065 0.8231 -0.0516 0.103 Uiso 1 1 calc R . .
C20 C 0.8514(11) 0.9491(11) 0.1142(12) 0.065(3) Uani 1 1 d . . .
H20A H 0.9396 0.9008 0.0720 0.097 Uiso 1 1 calc R . .
H20B H 0.8575 0.9596 0.1945 0.097 Uiso 1 1 calc R . .
H20C H 0.8313 1.0273 0.0740 0.097 Uiso 1 1 calc R . .
C21 C 0.5643(10) 1.0684(8) 0.2083(8) 0.037(2) Uani 1 1 d . . .
H21 H 0.6257 1.1156 0.1675 0.044 Uiso 1 1 calc R . .
C22 C 0.4384(10) 1.1242(7) 0.2804(8) 0.037(2) Uani 1 1 d . . .
H22 H 0.4145 1.2083 0.2880 0.045 Uiso 1 1 calc R . .
C23 C 0.3501(10) 1.0560(7) 0.3398(8) 0.035(2) Uani 1 1 d . . .
H23 H 0.2653 1.0942 0.3891 0.042 Uiso 1 1 calc R . .
C24 C 0.3806(8) 0.9330(7) 0.3302(7) 0.0286(17) Uani 1 1 d . . .
C25 C 0.2814(9) 0.8617(8) 0.4011(8) 0.035(2) Uani 1 1 d . . .
H25 H 0.3186 0.7758 0.3811 0.042 Uiso 1 1 calc R . .
C26 C 0.2708(12) 0.8731(9) 0.5337(8) 0.046(2) Uani 1 1 d . . .
H26A H 0.3639 0.8553 0.5492 0.069 Uiso 1 1 calc R . .
H26B H 0.2195 0.8165 0.5788 0.069 Uiso 1 1 calc R . .
H26C H 0.2221 0.9546 0.5568 0.069 Uiso 1 1 calc R . .
C27 C 0.1375(10) 0.9030(10) 0.3756(10) 0.051(3) Uani 1 1 d . . .
H27A H 0.1444 0.9020 0.2910 0.077 Uiso 1 1 calc R . .
H27B H 0.0958 0.9844 0.4028 0.077 Uiso 1 1 calc R . .
H27C H 0.0798 0.8493 0.4165 0.077 Uiso 1 1 calc R . .
Co1 Co 0.65356(11) 0.66155(9) 0.35559(9) 0.0223(3) Uani 1 1 d . . .
Fe1 Fe 1.04358(12) 0.44933(11) 0.24803(10) 0.0279(3) Uani 1 1 d . . .
N1 N 0.5488(8) 0.6231(6) 0.4811(6) 0.0355(17) Uani 1 1 d . . .
N2 N 0.7544(8) 0.7407(6) 0.3845(7) 0.0336(16) Uani 1 1 d . . .
N3 N 0.7221(6) 0.5163(5) 0.2628(5) 0.0199(13) Uani 1 1 d . . .
N4 N 0.5458(6) 0.7502(5) 0.2469(5) 0.0225(13) Uani 1 1 d . . .
O1 O 0.5234(9) 0.6269(7) 0.5838(6) 0.057(2) Uani 1 1 d . . .
O2 O 0.8216(8) 0.8093(6) 0.3879(7) 0.0536(19) Uani 1 1 d . . .

loop_
_atom_site_aniso_label
_atom_site_aniso_U_11
_atom_site_aniso_U_22
_atom_site_aniso_U_33
_atom_site_aniso_U_23
_atom_site_aniso_U_13
_atom_site_aniso_U_12
C1 0.026(4) 0.022(4) 0.024(4) 0.001(3) -0.002(3) -0.007(3)
C2 0.033(5) 0.036(5) 0.024(4) 0.004(3) -0.010(3) -0.007(4)
C3 0.035(5) 0.041(5) 0.035(5) 0.007(4) -0.009(4) 0.005(4)
C4 0.034(5) 0.034(5) 0.037(5) 0.004(4) -0.004(4) -0.004(4)
C5 0.025(4) 0.022(4) 0.037(5) -0.005(3) -0.002(3) -0.003(3)
C6 0.027(5) 0.082(8) 0.054(6) -0.009(6) 0.003(4) -0.029(5)
C7 0.025(5) 0.051(6) 0.056(6) -0.003(5) -0.002(4) -0.008(4)
C8 0.034(5) 0.064(7) 0.039(5) 0.005(5) -0.004(4) -0.018(5)
C9 0.026(5) 0.042(6) 0.088(9) 0.021(6) 0.009(5) -0.010(4)
C10 0.042(6) 0.049(6) 0.083(9) -0.012(6) 0.025(6) -0.019(5)
C11 0.029(4) 0.023(4) 0.033(4) -0.011(3) 0.000(3) -0.009(3)
C12 0.021(4) 0.020(4) 0.024(4) -0.006(3) 0.006(3) -0.009(3)
C13 0.026(4) 0.028(4) 0.022(4) -0.008(3) -0.002(3) -0.011(3)
C14 0.025(4) 0.029(4) 0.019(4) -0.005(3) 0.001(3) -0.007(3)
C15 0.050(6) 0.038(5) 0.034(5) -0.008(4) -0.021(4) -0.006(4)
C16 0.027(4) 0.019(4) 0.027(4) -0.003(3) -0.011(3) -0.006(3)
C17 0.029(4) 0.027(4) 0.027(4) 0.002(3) -0.011(3) -0.009(3)
C18 0.038(5) 0.033(5) 0.040(5) 0.003(4) 0.002(4) -0.010(4)
C19 0.087(9) 0.067(8) 0.038(6) -0.015(5) 0.008(6) -0.006(7)
C20 0.040(6) 0.067(8) 0.082(9) -0.004(6) 0.015(6) -0.030(6)
C21 0.042(5) 0.028(4) 0.045(5) 0.005(4) -0.012(4) -0.017(4)
C22 0.053(6) 0.020(4) 0.042(5) -0.002(4) -0.013(4) -0.012(4)
C23 0.041(5) 0.023(4) 0.038(5) -0.007(4) -0.014(4) 0.003(4)
C24 0.026(4) 0.027(4) 0.033(4) -0.007(3) -0.009(3) -0.003(3)
C25 0.034(5) 0.031(4) 0.034(5) -0.008(4) 0.005(4) -0.008(4)
C26 0.061(7) 0.042(5) 0.033(5) 0.003(4) -0.004(5) -0.015(5)
C27 0.030(5) 0.057(6) 0.063(7) -0.004(5) -0.002(5) -0.011(5)
Co1 0.0249(6) 0.0216(5) 0.0215(6) -0.0039(4) -0.0059(4) -0.0058(4)
Fe1 0.0217(6) 0.0321(7) 0.0283(7) -0.0011(5) -0.0032(5) -0.0056(5)
N1 0.044(4) 0.033(4) 0.026(4) -0.001(3) -0.002(3) -0.009(3)
N2 0.035(4) 0.028(4) 0.043(4) -0.008(3) -0.016(3) -0.007(3)
N3 0.017(3) 0.020(3) 0.020(3) -0.002(2) 0.001(2) -0.006(2)
N4 0.023(3) 0.019(3) 0.025(3) -0.003(2) -0.002(3) -0.006(3)
O1 0.081(6) 0.056(5) 0.028(4) -0.003(3) 0.002(4) -0.018(4)
O2 0.058(5) 0.049(4) 0.069(5) -0.006(4) -0.021(4) -0.030(4)

loop_
_atom_type_symbol
_atom_type_description
_atom_type_scat_dispersion_real
_atom_type_scat_dispersion_imag
_atom_type_scat_source
C C 0.0033 0.0016 'International Tables Vol C Tables 4.2.6.8 and 6.1.1.4'
H H 0.0000 0.0000 'International Tables Vol C Tables 4.2.6.8 and 6.1.1.4'
Co Co 0.3494 0.9721 'International Tables Vol C Tables 4.2.6.8 and 6.1.1.4'
Fe Fe 0.3463 0.8444 'International Tables Vol C Tables 4.2.6.8 and 6.1.1.4'
N N 0.0061 0.0033 'International Tables Vol C Tables 4.2.6.8 and 6.1.1.4'
O O 0.0106 0.0060 'International Tables Vol C Tables 4.2.6.8 and 6.1.1.4'

loop_
_geom_angle_atom_site_label_1
_geom_angle_atom_site_label_2
_geom_angle_atom_site_label_3
_geom_angle
_geom_angle_site_symmetry_1
_geom_angle_site_symmetry_3
_geom_angle_publ_flag
N3 C1 C2 122.9(7) . . ?
N3 C1 C5 129.6(7) . . ?
C2 C1 C5 107.5(7) . . ?
N3 C1 Fe1 127.3(5) . . ?
C2 C1 Fe1 69.3(5) . . ?
C5 C1 Fe1 67.5(4) . . ?
C1 C2 C3 107.6(8) . . ?
C1 C2 Fe1 70.5(5) . . ?
C3 C2 Fe1 68.5(5) . . ?
C1 C2 H2 126.2 . . ?
C3 C2 H2 126.2 . . ?
Fe1 C2 H2 126.2 . . ?
C4 C3 C2 108.9(8) . . ?
C4 C3 Fe1 69.3(5) . . ?
C2 C3 Fe1 70.5(5) . . ?
C4 C3 H3 125.5 . . ?
C2 C3 H3 125.5 . . ?
Fe1 C3 H3 125.5 . . ?
C3 C4 C5 107.7(8) . . ?
C3 C4 Fe1 70.3(5) . . ?
C5 C4 Fe1 69.3(5) . . ?
C3 C4 H4 126.1 . . ?
C5 C4 H4 126.1 . . ?
Fe1 C4 H4 126.1 . . ?
C4 C5 C1 108.2(8) . . ?
C4 C5 Fe1 69.2(5) . . ?
C1 C5 Fe1 71.7(5) . . ?
C4 C5 H5 125.9 . . ?
C1 C5 H5 125.9 . . ?
Fe1 C5 H5 125.9 . . ?
C10 C6 C7 107.5(11) . . ?
C10 C6 Fe1 70.4(6) . . ?
C7 C6 Fe1 68.8(6) . . ?
C10 C6 H6 126.2 . . ?
C7 C6 H6 126.2 . . ?
Fe1 C6 H6 126.2 . . ?
C8 C7 C6 110.1(10) . . ?
C8 C7 Fe1 70.3(6) . . ?
C6 C7 Fe1 70.4(5) . . ?
C8 C7 H7 124.9 . . ?
C6 C7 H7 124.9 . . ?
Fe1 C7 H7 124.9 . . ?
C7 C8 C9 107.4(10) . . ?
C7 C8 Fe1 69.9(6) . . ?
C9 C8 Fe1 69.3(6) . . ?
C7 C8 H8 126.3 . . ?
C9 C8 H8 126.3 . . ?
Fe1 C8 H8 126.3 . . ?
C10 C9 C8 107.7(9) . . ?
C10 C9 Fe1 70.5(6) . . ?
C8 C9 Fe1 69.2(6) . . ?
C10 C9 H9 126.1 . . ?
C8 C9 H9 126.1 . . ?
Fe1 C9 H9 126.1 . . ?
C6 C10 C9 107.3(10) . . ?
C6 C10 Fe1 69.3(6) . . ?
C9 C10 Fe1 68.4(6) . . ?
C6 C10 H10 126.3 . . ?
C9 C10 H10 126.3 . . ?
Fe1 C10 H10 126.3 . . ?
C12 C11 H11A 109.5 . . ?
C12 C11 H11B 109.5 . . ?
H11A C11 H11B 109.5 . . ?
C12 C11 H11C 109.5 . . ?
H11A C11 H11C 109.5 . . ?
H11B C11 H11C 109.5 . . ?
N3 C12 C13 123.0(7) . . ?
N3 C12 C11 122.1(7) . . ?
C13 C12 C11 114.9(7) . . ?
C14 C13 C12 128.0(7) . . ?
C14 C13 H13 116.0 . . ?
C12 C13 H13 116.0 . . ?
N4 C14 C13 123.5(7) . . ?
N4 C14 C15 120.8(7) . . ?
C13 C14 C15 115.7(7) . . ?
C14 C15 H15A 109.5 . . ?
C14 C15 H15B 109.5 . . ?
H15A C15 H15B 109.5 . . ?
C14 C15 H15C 109.5 . . ?
H15A C15 H15C 109.5 . . ?
H15B C15 H15C 109.5 . . ?
C24 C16 C17 121.2(7) . . ?
C24 C16 N4 120.8(7) . . ?
C17 C16 N4 117.9(7) . . ?
C21 C17 C16 117.7(8) . . ?
C21 C17 C18 121.2(8) . . ?
C16 C17 C18 121.1(7) . . ?
C17 C18 C20 112.7(8) . . ?
C17 C18 C19 112.0(9) . . ?
C20 C18 C19 110.8(9) . . ?
C17 C18 H18 107.0 . . ?
C20 C18 H18 107.0 . . ?
C19 C18 H18 107.0 . . ?
C18 C19 H19A 109.5 . . ?
C18 C19 H19B 109.5 . . ?
H19A C19 H19B 109.5 . . ?
C18 C19 H19C 109.5 . . ?
H19A C19 H19C 109.5 . . ?
H19B C19 H19C 109.5 . . ?
C18 C20 H20A 109.5 . . ?
C18 C20 H20B 109.5 . . ?
H20A C20 H20B 109.5 . . ?
C18 C20 H20C 109.5 . . ?
H20A C20 H20C 109.5 . . ?
H20B C20 H20C 109.5 . . ?
C17 C21 C22 121.4(8) . . ?
C17 C21 H21 119.3 . . ?
C22 C21 H21 119.3 . . ?
C23 C22 C21 119.3(8) . . ?
C23 C22 H22 120.3 . . ?
C21 C22 H22 120.3 . . ?
C22 C23 C24 122.1(8) . . ?
C22 C23 H23 118.9 . . ?
C24 C23 H23 118.9 . . ?
C23 C24 C16 118.2(8) . . ?
C23 C24 C25 119.8(8) . . ?
C16 C24 C25 121.9(7) . . ?
C24 C25 C27 112.2(8) . . ?
C24 C25 C26 109.7(7) . . ?
C27 C25 C26 109.1(8) . . ?
C24 C25 H25 108.6 . . ?
C27 C25 H25 108.6 . . ?
C26 C25 H25 108.6 . . ?
C25 C26 H26A 109.5 . . ?
C25 C26 H26B 109.5 . . ?
H26A C26 H26B 109.5 . . ?
C25 C26 H26C 109.5 . . ?
H26A C26 H26C 109.5 . . ?
H26B C26 H26C 109.5 . . ?
C25 C27 H27A 109.5 . . ?
C25 C27 H27B 109.5 . . ?
H27A C27 H27B 109.5 . . ?
C25 C27 H27C 109.5 . . ?
H27A C27 H27C 109.5 . . ?
H27B C27 H27C 109.5 . . ?
N2 Co1 N1 110.7(4) . . ?
N2 Co1 N4 110.0(3) . . ?
N1 Co1 N4 111.0(3) . . ?
N2 Co1 N3 123.8(3) . . ?
N1 Co1 N3 105.6(3) . . ?
N4 Co1 N3 94.6(3) . . ?
C7 Fe1 C8 39.7(4) . . ?
C7 Fe1 C4 105.5(4) . . ?
C8 Fe1 C4 120.4(4) . . ?
C7 Fe1 C9 68.1(4) . . ?
C8 Fe1 C9 41.5(4) . . ?
C4 Fe1 C9 158.2(5) . . ?
C7 Fe1 C5 120.5(4) . . ?
C8 Fe1 C5 105.3(4) . . ?
C4 Fe1 C5 41.5(3) . . ?
C9 Fe1 C5 122.3(5) . . ?
C7 Fe1 C3 122.6(4) . . ?
C8 Fe1 C3 156.8(4) . . ?
C4 Fe1 C3 40.4(4) . . ?
C9 Fe1 C3 160.4(5) . . ?
C5 Fe1 C3 68.6(4) . . ?
C7 Fe1 C6 40.9(4) . . ?
C8 Fe1 C6 68.5(4) . . ?
C4 Fe1 C6 121.1(4) . . ?
C9 Fe1 C6 68.6(5) . . ?
C5 Fe1 C6 157.1(4) . . ?
C3 Fe1 C6 107.8(5) . . ?
C7 Fe1 C10 68.1(4) . . ?
C8 Fe1 C10 69.2(5) . . ?
C4 Fe1 C10 157.9(5) . . ?
C9 Fe1 C10 41.1(5) . . ?
C5 Fe1 C10 160.2(5) . . ?
C3 Fe1 C10 123.8(5) . . ?
C6 Fe1 C10 40.3(5) . . ?
C7 Fe1 C2 160.2(4) . . ?
C8 Fe1 C2 159.5(4) . . ?
C4 Fe1 C2 68.8(4) . . ?
C9 Fe1 C2 124.0(4) . . ?
C5 Fe1 C2 68.6(3) . . ?
C3 Fe1 C2 41.0(3) . . ?
C6 Fe1 C2 124.6(4) . . ?
C10 Fe1 C2 109.5(4) . . ?
C7 Fe1 C1 157.3(4) . . ?
C8 Fe1 C1 122.7(4) . . ?
C4 Fe1 C1 68.9(3) . . ?
C9 Fe1 C1 108.4(4) . . ?
C5 Fe1 C1 40.9(3) . . ?
C3 Fe1 C1 68.2(3) . . ?
C6 Fe1 C1 160.8(4) . . ?
C10 Fe1 C1 125.0(4) . . ?
C2 Fe1 C1 40.2(3) . . ?
O1 N1 Co1 144.0(7) . . ?
O2 N2 Co1 168.1(7) . . ?
C12 N3 C1 121.5(6) . . ?
C12 N3 Co1 120.1(5) . . ?
C1 N3 Co1 117.2(5) . . ?
C14 N4 C16 120.6(6) . . ?
C14 N4 Co1 122.3(5) . . ?
C16 N4 Co1 116.7(5) . . ?

loop_
_geom_bond_atom_site_label_1
_geom_bond_atom_site_label_2
_geom_bond_distance
_geom_bond_site_symmetry_2
_geom_bond_publ_flag
C1 N3 1.418(10) . ?
C1 C2 1.426(11) . ?
C1 C5 1.436(11) . ?
C1 Fe1 2.082(8) . ?
C2 C3 1.439(12) . ?
C2 Fe1 2.066(9) . ?
C2 H2 1.0000 . ?
C3 C4 1.403(13) . ?
C3 Fe1 2.039(9) . ?
C3 H3 1.0000 . ?
C4 C5 1.435(12) . ?
C4 Fe1 2.025(9) . ?
C4 H4 1.0000 . ?
C5 Fe1 2.026(8) . ?
C5 H5 1.0000 . ?
C6 C10 1.412(17) . ?
C6 C7 1.418(15) . ?
C6 Fe1 2.040(10) . ?
C6 H6 1.0000 . ?
C7 C8 1.374(14) . ?
C7 Fe1 2.019(9) . ?
C7 H7 1.0000 . ?
C8 C9 1.435(15) . ?
C8 Fe1 2.024(10) . ?
C8 H8 1.0000 . ?
C9 C10 1.432(18) . ?
C9 Fe1 2.026(10) . ?
C9 H9 1.0000 . ?
C10 Fe1 2.055(11) . ?
C10 H10 1.0000 . ?
C11 C12 1.519(10) . ?
C11 H11A 0.9800 . ?
C11 H11B 0.9800 . ?
C11 H11C 0.9800 . ?
C12 N3 1.329(10) . ?
C12 C13 1.410(11) . ?
C13 C14 1.395(11) . ?
C13 H13 0.9500 . ?
C14 N4 1.317(10) . ?
C14 C15 1.517(11) . ?
C15 H15A 0.9800 . ?
C15 H15B 0.9800 . ?
C15 H15C 0.9800 . ?
C16 C24 1.401(11) . ?
C16 C17 1.426(11) . ?
C16 N4 1.441(9) . ?
C17 C21 1.387(12) . ?
C17 C18 1.508(12) . ?
C18 C20 1.521(14) . ?
C18 C19 1.531(15) . ?
C18 H18 1.0000 . ?
C19 H19A 0.9800 . ?
C19 H19B 0.9800 . ?
C19 H19C 0.9800 . ?
C20 H20A 0.9800 . ?
C20 H20B 0.9800 . ?
C20 H20C 0.9800 . ?
C21 C22 1.402(13) . ?
C21 H21 0.9500 . ?
C22 C23 1.372(13) . ?
C22 H22 0.9500 . ?
C23 C24 1.387(11) . ?
C23 H23 0.9500 . ?
C24 C25 1.515(12) . ?
C25 C27 1.522(13) . ?
C25 C26 1.550(13) . ?
C25 H25 1.0000 . ?
C26 H26A 0.9800 . ?
C26 H26B 0.9800 . ?
C26 H26C 0.9800 . ?
C27 H27A 0.9800 . ?
C27 H27B 0.9800 . ?
C27 H27C 0.9800 . ?
Co1 N2 1.644(7) . ?
Co1 N1 1.701(7) . ?
Co1 N4 1.939(6) . ?
Co1 N3 1.971(6) . ?
N1 O1 1.175(9) . ?
N2 O2 1.180(9) . ?
